data_7700845
loop_
_publ_author_name
'Ng, Wai-Ming'
'Guo, Xueying'
'Cheung, Wai-Man'
'So, Yat-Ming'
'Chong, Man-Chun'
'Sung, Herman H.-Y.'
'Williams, Ian D.'
'Lin, Zhenyang'
'Leung, Wa-Hung'

_publ_section_title
;
 4-Coordinated, 14-electron ruthenium(ii) chalcogenolate complexes:
 synthesis, electronic structure and reactions with PhICl<sub>2</sub> and
 organic azides.
;
_journal_issue 35
_journal_name_full 'Dalton transactions (Cambridge, England : 2003)'
_journal_page_first 13315
_journal_page_last 13325
_journal_paper_doi 10.1039/c9dt02457c
_journal_volume 48
_journal_year 2019
_chemical_formula_moiety 'C54 H52 P2 Ru Se2'
_chemical_formula_sum 'C54 H52 P2 Ru Se2'
_chemical_formula_weight 1021.88
_space_group_crystal_system trigonal
_space_group_IT_number 145
_space_group_name_Hall 'P 32'
_space_group_name_H-M_alt 'P 32'
_symmetry_space_group_name_Hall 'P 32'
_symmetry_space_group_name_H-M 'P 32'
_atom_sites_solution_hydrogens geom
_audit_creation_date 2015-12-10
_audit_creation_method
;
Olex2 1.2
(compiled 2015.09.30 svn.r3233 for OlexSys, GUI svn.r5103)
;
_audit_update_record
;
2018-07-24 deposited with the CCDC.    2019-08-15 downloaded from the CCDC.
;
_cell_angle_alpha 90
_cell_angle_beta 90
_cell_angle_gamma 120
_cell_formula_units_Z 3
_cell_length_a 13.3542(4)
_cell_length_b 13.3542(4)
_cell_length_c 22.3819(6)
_cell_measurement_reflns_used 4447
_cell_measurement_temperature 100.00(10)
_cell_measurement_theta_max 28.3030
_cell_measurement_theta_min 3.5370
_cell_volume 3456.71(17)
_computing_cell_refinement
;
CrysAlisPro, Agilent Technologies,
Version 1.171.37.35 (release 13-08-2014 CrysAlis171 .NET)
(compiled Aug 13 2014,18:06:01)
;
_computing_data_collection
;
CrysAlisPro, Agilent Technologies,
Version 1.171.37.35 (release 13-08-2014 CrysAlis171 .NET)
(compiled Aug 13 2014,18:06:01)
;
_computing_data_reduction
;
CrysAlisPro, Agilent Technologies,
Version 1.171.37.35 (release 13-08-2014 CrysAlis171 .NET)
(compiled Aug 13 2014,18:06:01)
;
_computing_molecular_graphics 'Olex2 (Dolomanov et al., 2009)'
_computing_publication_material 'Olex2 (Dolomanov et al., 2009)'
_computing_structure_refinement 'ShelXL (Sheldrick, 2015)'
_computing_structure_solution 'ShelXS (Sheldrick, 2008)'
_diffrn_ambient_environment N~2~
_diffrn_ambient_temperature 100.00(10)
_diffrn_detector 'CCD plate'
_diffrn_detector_area_resol_mean 10.3587
_diffrn_detector_type Atlas
_diffrn_measured_fraction_theta_full 0.993
_diffrn_measured_fraction_theta_max 0.993
_diffrn_measurement_details
;
#__ type_ start__ end____ width___ exp.time_
  1 omega   34.00  107.00   1.0000   15.0000
omega____ theta____ kappa____ phi______ frames
    -       15.8574 -178.0000 -180.0000 73

#__ type_ start__ end____ width___ exp.time_
  2 omega  -62.00   48.00   1.0000   15.0000
omega____ theta____ kappa____ phi______ frames
    -       15.8574  -57.0000 -180.0000 110

#__ type_ start__ end____ width___ exp.time_
  3 omega  -20.00  100.00   1.0000   15.0000
omega____ theta____ kappa____ phi______ frames
    -       15.8574   77.0000   90.0000 120
;
_diffrn_measurement_device 'kappa diffractometer'
_diffrn_measurement_device_type 'SuperNova, Dual, Mo at zero, Atlas'
_diffrn_measurement_method '\w scans'
_diffrn_orient_matrix_UB_11 0.0568491000
_diffrn_orient_matrix_UB_12 0.0470819000
_diffrn_orient_matrix_UB_13 0.0041724000
_diffrn_orient_matrix_UB_21 -0.0057975000
_diffrn_orient_matrix_UB_22 -0.0093691000
_diffrn_orient_matrix_UB_23 0.0313159000
_diffrn_orient_matrix_UB_31 0.0223361000
_diffrn_orient_matrix_UB_32 -0.0381114000
_diffrn_orient_matrix_UB_33 -0.0025350000
_diffrn_radiation_monochromator mirror
_diffrn_radiation_probe x-ray
_diffrn_radiation_type MoK\a
_diffrn_radiation_wavelength 0.71073
_diffrn_reflns_av_R_equivalents 0.0830
_diffrn_reflns_av_unetI/netI 0.1397
_diffrn_reflns_Laue_measured_fraction_full 0.993
_diffrn_reflns_Laue_measured_fraction_max 0.993
_diffrn_reflns_limit_h_max 16
_diffrn_reflns_limit_h_min -16
_diffrn_reflns_limit_k_max 16
_diffrn_reflns_limit_k_min -16
_diffrn_reflns_limit_l_max 26
_diffrn_reflns_limit_l_min -27
_diffrn_reflns_number 21193
_diffrn_reflns_point_group_measured_fraction_full 0.993
_diffrn_reflns_point_group_measured_fraction_max 0.993
_diffrn_reflns_theta_full 25.000
_diffrn_reflns_theta_max 25.998
_diffrn_reflns_theta_min 3.523
_diffrn_source 'SuperNova (Mo) X-ray Source'
_diffrn_source_current 0.80
_diffrn_source_power 0.040
_diffrn_source_target Mo
_diffrn_source_voltage 50
_exptl_absorpt_coefficient_mu 2.025
_exptl_absorpt_correction_T_max 1.00000
_exptl_absorpt_correction_T_min 0.05431
_exptl_absorpt_correction_type multi-scan
_exptl_absorpt_process_details
;
CrysAlisPro, Agilent Technologies,
Version 1.171.37.35 (release 13-08-2014 CrysAlis171 .NET)
(compiled Aug 13 2014,18:06:01)
Empirical absorption correction using spherical harmonics,
 implemented in SCALE3 ABSPACK scaling algorithm.
;
_exptl_crystal_colour 'dark green'
_exptl_crystal_colour_modifier dark
_exptl_crystal_colour_primary green
_exptl_crystal_density_diffrn 1.473
_exptl_crystal_density_method 'not measured'
_exptl_crystal_description block
_exptl_crystal_F_000 1554
_exptl_crystal_size_max 0.25
_exptl_crystal_size_mid 0.20
_exptl_crystal_size_min 0.12
_refine_diff_density_max 1.560
_refine_diff_density_min -1.231
_refine_diff_density_rms 0.110
_refine_ls_abs_structure_details
;
 Refined as an inversion twin.
;
_refine_ls_abs_structure_Flack 0.360(19)
_refine_ls_extinction_method none
_refine_ls_goodness_of_fit_ref 1.003
_refine_ls_hydrogen_treatment constr
_refine_ls_matrix_type full
_refine_ls_number_parameters 539
_refine_ls_number_reflns 8726
_refine_ls_number_restraints 1
_refine_ls_restrained_S_all 1.003
_refine_ls_R_factor_all 0.1245
_refine_ls_R_factor_gt 0.0670
_refine_ls_shift/su_max 0.001
_refine_ls_shift/su_mean 0.000
_refine_ls_structure_factor_coef Fsqd
_refine_ls_weighting_details 'w=1/[\s^2^(Fo^2^)+(0.0350P)^2^] where P=(Fo^2^+2Fc^2^)/3'
_refine_ls_weighting_scheme calc
_refine_ls_wR_factor_gt 0.1105
_refine_ls_wR_factor_ref 0.1284
_reflns_Friedel_coverage 1.000
_reflns_Friedel_fraction_full 0.993
_reflns_Friedel_fraction_max 0.993
_reflns_number_gt 5413
_reflns_number_total 8726
_reflns_threshold_expression 'I > 2\s(I)'
_cod_data_source_file c9dt02457c2.cif
_cod_data_source_block wai173molt
_cod_depositor_comments 'Adding full bibliography for 7700845--7700851.cif.'
_cod_original_cell_volume 3456.7(2)
_cod_database_code 7700845
_shelx_space_group_comment
;
The symmetry employed for this shelxl refinement is uniquely defined
by the following loop, which should always be used as a source of
symmetry information in preference to the above space-group names.
They are only intended as comments.
;
_reflns_odcompleteness_completeness 99.75
_reflns_odcompleteness_iscentric 1
_reflns_odcompleteness_theta 27.04
_olex2_refinement_description
;
1. Twinned data refinement
 Scales: 0.640(19) 0.360(19)
2. Fixed Uiso
 At 1.2 times of:
  All C(H) groups
 At 1.5 times of:
  All C(H,H,H) groups
3.a Aromatic/amide H refined with riding coordinates:
 C3(H3), C5(H5), C13(H13), C15(H15), C22(H22), C23(H23), C24(H24), C25(H25),
 C26(H26), C32(H32), C33(H33), C34(H34), C35(H35), C36(H36), C42(H42), C43(H43),
  C44(H44), C45(H45), C46(H46), C52(H52), C53(H53), C54(H54), C55(H55),
 C56(H56), C62(H62), C63(H63), C64(H64), C65(H65), C66(H66), C72(H72), C73(H73),
  C74(H74), C75(H75), C76(H76)
3.b Idealised Me refined as rotating group:
 C7(H7A,H7B,H7C), C8(H8A,H8B,H8C), C9(H9A,H9B,H9C), C17(H17A,H17B,H17C),
 C18(H18A,H18B,H18C), C19(H19A,H19B,H19C)
;
_shelx_shelxl_version_number 2014/7
_olex2_date_sample_data_collection 2015-11-16
_olex2_submission_special_instructions 'No special instructions were received'

loop_
_space_group_symop_operation_xyz
'x, y, z'
'-y, x-y, z+2/3'
'-x+y, -x, z+1/3'

loop_
_atom_site_label
_atom_site_type_symbol
_atom_site_fract_x
_atom_site_fract_y
_atom_site_fract_z
_atom_site_U_iso_or_equiv
_atom_site_adp_type
_atom_site_occupancy
_atom_site_site_symmetry_order
_atom_site_calc_flag
_atom_site_refinement_flags_posn
Ru1 Ru 0.35665(9) 0.22325(8) 0.49394(5) 0.0346(3) Uani 1 1 d .
Se1 Se 0.33938(13) 0.15382(13) 0.39269(6) 0.0547(5) Uani 1 1 d .
Se2 Se 0.40293(14) 0.20233(12) 0.59550(5) 0.0472(4) Uani 1 1 d .
P1 P 0.4466(3) 0.4034(3) 0.45858(15) 0.0355(8) Uani 1 1 d .
P2 P 0.1902(3) 0.2001(3) 0.52751(14) 0.0362(8) Uani 1 1 d .
C1 C 0.2906(13) -0.0025(17) 0.4086(7) 0.066(5) Uani 1 1 d .
C2 C 0.3647(13) -0.0429(14) 0.4242(7) 0.063(5) Uani 1 1 d .
C3 C 0.3258(12) -0.1622(15) 0.4344(8) 0.070(5) Uani 1 1 d .
H3 H 0.3785 -0.1859 0.4471 0.084 Uiso 1 1 calc R
C4 C 0.2089(16) -0.2442(17) 0.4254(10) 0.090(7) Uani 1 1 d .
C5 C 0.1335(14) -0.2077(14) 0.4101(9) 0.080(6) Uani 1 1 d .
H5 H 0.0534 -0.2631 0.4079 0.096 Uiso 1 1 calc R
C6 C 0.1700(15) -0.0903(15) 0.3974(8) 0.074(5) Uani 1 1 d .
C7 C 0.4916(12) 0.0386(14) 0.4325(7) 0.062(4) Uani 1 1 d .
H7A H 0.5233 0.0859 0.3965 0.092 Uiso 1 1 calc GR
H7B H 0.5309 -0.0058 0.4396 0.092 Uiso 1 1 calc GR
H7C H 0.5036 0.0888 0.4669 0.092 Uiso 1 1 calc GR
C8 C 0.1634(17) -0.3743(16) 0.4403(10) 0.103(7) Uani 1 1 d .
H8A H 0.0905 -0.4056 0.4624 0.154 Uiso 1 1 calc GR
H8B H 0.2207 -0.3810 0.4648 0.154 Uiso 1 1 calc GR
H8C H 0.1506 -0.4178 0.4031 0.154 Uiso 1 1 calc GR
C9 C 0.0840(13) -0.0566(13) 0.3769(8) 0.074(5) Uani 1 1 d .
H9A H 0.0859 0.0020 0.4039 0.112 Uiso 1 1 calc GR
H9B H 0.0064 -0.1248 0.3771 0.112 Uiso 1 1 calc GR
H9C H 0.1035 -0.0251 0.3363 0.112 Uiso 1 1 calc GR
C11 C 0.5387(14) 0.1839(15) 0.5933(6) 0.049(4) Uani 1 1 d .
C12 C 0.6507(17) 0.2804(15) 0.5981(6) 0.061(4) Uani 1 1 d .
C13 C 0.7473(15) 0.2650(17) 0.6035(7) 0.072(5) Uani 1 1 d .
H13 H 0.8227 0.3307 0.6052 0.086 Uiso 1 1 calc R
C14 C 0.734(3) 0.160(2) 0.6061(9) 0.101(8) Uani 1 1 d .
C15 C 0.626(2) 0.0635(19) 0.5992(9) 0.095(7) Uani 1 1 d .
H15 H 0.6181 -0.0111 0.5985 0.113 Uiso 1 1 calc R
C16 C 0.5229(17) 0.0748(16) 0.5932(7) 0.064(5) Uani 1 1 d .
C17 C 0.6760(15) 0.4029(15) 0.6000(8) 0.079(6) Uani 1 1 d .
H17A H 0.6695 0.4277 0.5597 0.118 Uiso 1 1 calc GR
H17B H 0.7546 0.4528 0.6151 0.118 Uiso 1 1 calc GR
H17C H 0.6205 0.4084 0.6265 0.118 Uiso 1 1 calc GR
C18 C 0.836(2) 0.143(2) 0.6198(11) 0.130(9) Uani 1 1 d .
H18A H 0.8157 0.0884 0.6530 0.194 Uiso 1 1 calc GR
H18B H 0.9031 0.2172 0.6308 0.194 Uiso 1 1 calc GR
H18C H 0.8542 0.1120 0.5844 0.194 Uiso 1 1 calc GR
C19 C 0.406(2) -0.0302(19) 0.5861(9) 0.102(8) Uani 1 1 d .
H19A H 0.3581 -0.0373 0.6206 0.153 Uiso 1 1 calc GR
H19B H 0.4146 -0.0990 0.5835 0.153 Uiso 1 1 calc GR
H19C H 0.3699 -0.0233 0.5496 0.153 Uiso 1 1 calc GR
C21 C 0.1783(11) 0.2469(10) 0.6042(5) 0.032(3) Uani 1 1 d .
C22 C 0.2243(15) 0.3644(13) 0.6168(6) 0.063(5) Uani 1 1 d .
H22 H 0.2561 0.4199 0.5855 0.076 Uiso 1 1 calc R
C23 C 0.2234(17) 0.3992(14) 0.6741(6) 0.079(6) Uani 1 1 d .
H23 H 0.2530 0.4787 0.6828 0.095 Uiso 1 1 calc R
C24 C 0.1789(15) 0.3174(13) 0.7194(7) 0.059(4) Uani 1 1 d .
H24 H 0.1813 0.3417 0.7596 0.070 Uiso 1 1 calc R
C25 C 0.1313(12) 0.2018(13) 0.7069(6) 0.050(4) Uani 1 1 d .
H25 H 0.0988 0.1456 0.7377 0.060 Uiso 1 1 calc R
C26 C 0.1319(12) 0.1700(13) 0.6499(6) 0.050(4) Uani 1 1 d .
H26 H 0.0983 0.0899 0.6412 0.060 Uiso 1 1 calc R
C31 C 0.0825(13) 0.0427(11) 0.5321(6) 0.048(4) Uani 1 1 d .
C32 C -0.0375(14) 0.0039(14) 0.5265(6) 0.058(4) Uani 1 1 d .
H32 H -0.0624 0.0572 0.5168 0.070 Uiso 1 1 calc R
C33 C -0.1151(15) -0.1075(15) 0.5351(6) 0.067(5) Uani 1 1 d .
H33 H -0.1950 -0.1329 0.5302 0.080 Uiso 1 1 calc R
C34 C -0.082(2) -0.1862(16) 0.5507(11) 0.129(10) Uani 1 1 d .
H34 H -0.1389 -0.2652 0.5558 0.155 Uiso 1 1 calc R
C35 C 0.038(2) -0.1506(15) 0.5595(9) 0.106(8) Uani 1 1 d .
H35 H 0.0598 -0.2032 0.5745 0.127 Uiso 1 1 calc R
C36 C 0.1212(14) -0.0364(13) 0.5453(9) 0.073(5) Uani 1 1 d .
H36 H 0.2011 -0.0128 0.5447 0.088 Uiso 1 1 calc R
C41 C 0.1135(11) 0.2538(10) 0.4830(5) 0.031(3) Uani 1 1 d .
C42 C 0.1037(12) 0.2295(11) 0.4210(6) 0.044(4) Uani 1 1 d .
H42 H 0.1466 0.1977 0.4037 0.053 Uiso 1 1 calc R
C43 C 0.0319(11) 0.2516(12) 0.3853(6) 0.050(4) Uani 1 1 d .
H43 H 0.0209 0.2296 0.3444 0.060 Uiso 1 1 calc R
C44 C -0.0226(12) 0.3054(13) 0.4096(6) 0.047(4) Uani 1 1 d .
H44 H -0.0683 0.3241 0.3845 0.057 Uiso 1 1 calc R
C45 C -0.0135(16) 0.3329(18) 0.4683(7) 0.079(6) Uani 1 1 d .
H45 H -0.0537 0.3690 0.4840 0.094 Uiso 1 1 calc R
C46 C 0.0555(14) 0.3081(14) 0.5063(7) 0.061(4) Uani 1 1 d .
H46 H 0.0627 0.3281 0.5474 0.073 Uiso 1 1 calc R
C51 C 0.4085(12) 0.4421(12) 0.3884(7) 0.042(4) Uani 1 1 d .
C52 C 0.4611(15) 0.4468(14) 0.3385(8) 0.067(5) Uani 1 1 d .
H52 H 0.5189 0.4251 0.3385 0.080 Uiso 1 1 calc R
C53 C 0.4344(17) 0.484(2) 0.2835(8) 0.091(7) Uani 1 1 d .
H53 H 0.4802 0.4926 0.2492 0.109 Uiso 1 1 calc R
C54 C 0.3539(15) 0.5044(15) 0.2788(7) 0.068(5) Uani 1 1 d .
H54 H 0.3301 0.5159 0.2407 0.081 Uiso 1 1 calc R
C55 C 0.2963(14) 0.5110(13) 0.3333(7) 0.062(4) Uani 1 1 d .
H55 H 0.2411 0.5360 0.3314 0.075 Uiso 1 1 calc R
C56 C 0.3227(13) 0.4808(15) 0.3867(6) 0.062(4) Uani 1 1 d .
H56 H 0.2863 0.4846 0.4224 0.074 Uiso 1 1 calc R
C61 C 0.5997(11) 0.4464(11) 0.4463(6) 0.039(3) Uani 1 1 d .
C62 C 0.6291(14) 0.3653(14) 0.4383(8) 0.067(5) Uani 1 1 d .
H62 H 0.5705 0.2861 0.4393 0.080 Uiso 1 1 calc R
C63 C 0.7444(15) 0.3938(15) 0.4285(8) 0.068(5) Uani 1 1 d .
H63 H 0.7628 0.3343 0.4230 0.082 Uiso 1 1 calc R
C64 C 0.8311(15) 0.5088(16) 0.4269(7) 0.064(5) Uani 1 1 d .
H64 H 0.9099 0.5305 0.4208 0.077 Uiso 1 1 calc R
C65 C 0.7968(13) 0.5913(14) 0.4346(11) 0.102(8) Uani 1 1 d .
H65 H 0.8529 0.6711 0.4322 0.123 Uiso 1 1 calc R
C66 C 0.6827(14) 0.5586(14) 0.4455(9) 0.083(6) Uani 1 1 d .
H66 H 0.6624 0.6164 0.4527 0.099 Uiso 1 1 calc R
C71 C 0.4629(13) 0.5182(12) 0.5086(7) 0.047(4) Uani 1 1 d .
C72 C 0.4771(16) 0.6260(16) 0.4927(6) 0.075(6) Uani 1 1 d .
H72 H 0.4727 0.6421 0.4517 0.090 Uiso 1 1 calc R
C73 C 0.4976(17) 0.7108(16) 0.5354(8) 0.081(6) Uani 1 1 d .
H73 H 0.5011 0.7803 0.5226 0.097 Uiso 1 1 calc R
C74 C 0.5121(15) 0.6986(16) 0.5927(8) 0.069(5) Uani 1 1 d .
H74 H 0.5262 0.7571 0.6211 0.083 Uiso 1 1 calc R
C75 C 0.5061(15) 0.6027(16) 0.6080(9) 0.080(6) Uani 1 1 d .
H75 H 0.5176 0.5919 0.6488 0.096 Uiso 1 1 calc R
C76 C 0.4836(16) 0.5137(16) 0.5676(9) 0.082(6) Uani 1 1 d .
H76 H 0.4827 0.4465 0.5824 0.098 Uiso 1 1 calc R

loop_
_atom_site_aniso_label
_atom_site_aniso_U_11
_atom_site_aniso_U_22
_atom_site_aniso_U_33
_atom_site_aniso_U_23
_atom_site_aniso_U_13
_atom_site_aniso_U_12
Ru1 0.0486(7) 0.0322(6) 0.0233(4) 0.0018(5) 0.0023(5) 0.0205(6)
Se1 0.0539(10) 0.0583(11) 0.0337(8) -0.0132(7) 0.0075(7) 0.0145(8)
Se2 0.0776(11) 0.0584(10) 0.0261(7) 0.0047(6) 0.0022(7) 0.0493(9)
P1 0.038(2) 0.0345(19) 0.0333(18) 0.0052(15) -0.0014(15) 0.0179(16)
P2 0.051(2) 0.0273(18) 0.0249(17) -0.0018(14) 0.0016(16) 0.0152(17)
C1 0.042(10) 0.115(15) 0.052(10) -0.025(10) -0.005(8) 0.049(11)
C2 0.048(10) 0.057(11) 0.054(10) -0.032(8) 0.014(8) 0.004(9)
C3 0.028(9) 0.064(12) 0.110(15) -0.029(11) -0.001(9) 0.017(8)
C4 0.058(12) 0.079(14) 0.138(19) -0.055(14) -0.017(12) 0.039(12)
C5 0.033(9) 0.050(11) 0.145(18) -0.036(11) 0.005(10) 0.012(9)
C6 0.059(12) 0.065(12) 0.102(15) -0.042(11) 0.004(10) 0.035(10)
C7 0.041(9) 0.069(11) 0.054(10) -0.009(8) 0.009(7) 0.012(8)
C8 0.084(15) 0.080(15) 0.140(19) -0.010(14) 0.006(14) 0.038(12)
C9 0.047(10) 0.041(10) 0.120(16) -0.032(10) -0.018(10) 0.011(8)
C11 0.082(12) 0.074(11) 0.029(7) 0.013(7) 0.002(7) 0.068(11)
C12 0.098(14) 0.070(12) 0.029(8) 0.010(8) -0.002(8) 0.053(11)
C13 0.078(12) 0.103(15) 0.067(11) 0.049(11) 0.033(9) 0.070(12)
C14 0.17(2) 0.113(19) 0.066(13) 0.040(13) 0.055(15) 0.101(19)
C15 0.16(2) 0.077(15) 0.105(16) 0.021(13) 0.020(16) 0.101(16)
C16 0.097(14) 0.067(12) 0.050(10) 0.035(9) 0.037(9) 0.058(12)
C17 0.083(13) 0.081(13) 0.094(13) -0.015(11) -0.051(11) 0.058(11)
C18 0.16(2) 0.19(2) 0.13(2) 0.044(18) 0.039(17) 0.16(2)
C19 0.17(2) 0.107(18) 0.096(16) 0.028(13) 0.046(16) 0.116(19)
C21 0.042(8) 0.026(7) 0.027(7) 0.008(5) 0.013(6) 0.015(6)
C22 0.106(14) 0.041(9) 0.028(8) 0.003(7) -0.005(8) 0.026(9)
C23 0.160(18) 0.047(10) 0.026(8) -0.005(7) 0.013(10) 0.049(11)
C24 0.093(13) 0.055(11) 0.032(9) 0.005(7) 0.004(8) 0.041(10)
C25 0.057(10) 0.058(10) 0.022(7) 0.011(6) 0.002(6) 0.019(8)
C26 0.055(10) 0.065(10) 0.035(8) 0.012(7) 0.013(7) 0.035(8)
C31 0.067(11) 0.037(8) 0.032(8) 0.001(6) -0.003(7) 0.020(8)
C32 0.070(11) 0.066(11) 0.033(8) 0.012(8) -0.012(8) 0.030(10)
C33 0.068(11) 0.060(12) 0.036(9) 0.018(8) -0.018(8) 0.005(10)
C34 0.102(18) 0.037(12) 0.16(2) 0.015(13) -0.051(16) -0.036(12)
C35 0.14(2) 0.032(10) 0.096(16) 0.002(10) -0.011(15) 0.011(12)
C36 0.058(11) 0.031(9) 0.124(16) 0.014(10) 0.011(11) 0.017(8)
C41 0.054(9) 0.022(7) 0.021(6) 0.004(5) -0.004(6) 0.021(6)
C42 0.043(8) 0.028(8) 0.051(9) -0.012(6) -0.014(7) 0.010(7)
C43 0.041(9) 0.061(10) 0.040(8) -0.003(7) -0.015(7) 0.019(8)
C44 0.044(9) 0.066(10) 0.045(9) 0.002(8) 0.011(7) 0.038(8)
C45 0.103(15) 0.130(17) 0.033(9) 0.007(10) 0.008(9) 0.081(14)
C46 0.087(13) 0.075(12) 0.046(9) 0.002(8) 0.014(9) 0.059(11)
C51 0.034(8) 0.045(9) 0.043(9) 0.010(7) 0.003(7) 0.017(7)
C52 0.075(12) 0.078(12) 0.063(11) 0.001(9) -0.009(9) 0.050(11)
C53 0.084(15) 0.15(2) 0.042(11) 0.022(12) 0.001(10) 0.061(15)
C54 0.075(12) 0.093(13) 0.057(10) 0.043(9) 0.010(9) 0.058(11)
C55 0.075(12) 0.066(11) 0.063(11) 0.015(8) -0.012(9) 0.048(9)
C56 0.059(10) 0.095(13) 0.038(9) 0.006(8) 0.001(7) 0.044(10)
C61 0.041(8) 0.035(8) 0.041(8) -0.004(6) -0.010(6) 0.020(7)
C62 0.047(10) 0.047(10) 0.104(14) 0.013(10) 0.013(10) 0.022(9)
C63 0.074(12) 0.052(11) 0.094(14) 0.006(10) -0.003(10) 0.043(10)
C64 0.057(11) 0.084(14) 0.065(11) -0.020(10) -0.016(9) 0.046(11)
C65 0.030(9) 0.039(10) 0.21(2) -0.037(13) -0.012(13) -0.002(8)
C66 0.047(11) 0.045(10) 0.160(19) -0.010(11) 0.005(11) 0.026(9)
C71 0.067(11) 0.037(8) 0.054(10) 0.011(7) 0.015(8) 0.038(8)
C72 0.129(17) 0.097(15) 0.024(8) -0.001(9) 0.011(9) 0.075(14)
C73 0.126(17) 0.061(12) 0.062(12) -0.034(10) -0.037(11) 0.052(12)
C74 0.098(14) 0.064(12) 0.051(11) -0.007(9) -0.004(9) 0.046(11)
C75 0.091(14) 0.082(14) 0.101(14) -0.050(12) -0.039(11) 0.068(12)
C76 0.102(15) 0.083(14) 0.098(15) -0.054(11) -0.062(12) 0.075(12)

loop_
_atom_type_symbol
_atom_type_description
_atom_type_scat_dispersion_real
_atom_type_scat_dispersion_imag
_atom_type_scat_source
C C 0.0033 0.0016 'International Tables Vol C Tables 4.2.6.8 and 6.1.1.4'
H H 0.0000 0.0000 'International Tables Vol C Tables 4.2.6.8 and 6.1.1.4'
P P 0.1023 0.0942 'International Tables Vol C Tables 4.2.6.8 and 6.1.1.4'
Ru Ru -1.2594 0.8363 'International Tables Vol C Tables 4.2.6.8 and 6.1.1.4'
Se Se -0.0929 2.2259 'International Tables Vol C Tables 4.2.6.8 and 6.1.1.4'

loop_
_geom_angle_atom_site_label_1
_geom_angle_atom_site_label_2
_geom_angle_atom_site_label_3
_geom_angle
Se2 Ru1 Se1 145.26(6)
P1 Ru1 Se1 88.73(10)
P1 Ru1 Se2 115.43(10)
P2 Ru1 Se1 111.58(10)
P2 Ru1 Se2 87.80(10)
P2 Ru1 P1 103.43(13)
C1 Se1 Ru1 99.3(5)
C11 Se2 Ru1 107.5(4)
C51 P1 Ru1 122.8(5)
C51 P1 C61 102.0(6)
C51 P1 C71 103.1(7)
C61 P1 Ru1 107.6(4)
C71 P1 Ru1 117.6(5)
C71 P1 C61 100.5(7)
C21 P2 Ru1 120.9(4)
C21 P2 C31 100.4(6)
C31 P2 Ru1 109.3(5)
C41 P2 Ru1 118.9(4)
C41 P2 C21 102.4(6)
C41 P2 C31 101.9(6)
C2 C1 Se1 124.0(12)
C2 C1 C6 116.3(17)
C6 C1 Se1 119.2(13)
C1 C2 C3 122.8(15)
C1 C2 C7 121.0(16)
C3 C2 C7 116.1(16)
C2 C3 H3 120.3
C4 C3 C2 119.5(16)
C4 C3 H3 120.3
C3 C4 C8 120.0(17)
C5 C4 C3 119.3(18)
C5 C4 C8 120.3(17)
C4 C5 H5 118.7
C4 C5 C6 122.6(17)
C6 C5 H5 118.7
C1 C6 C9 120.8(16)
C5 C6 C1 118.9(17)
C5 C6 C9 120.1(15)
C2 C7 H7A 109.5
C2 C7 H7B 109.5
C2 C7 H7C 109.5
H7A C7 H7B 109.5
H7A C7 H7C 109.5
H7B C7 H7C 109.5
C4 C8 H8A 109.5
C4 C8 H8B 109.5
C4 C8 H8C 109.5
H8A C8 H8B 109.5
H8A C8 H8C 109.5
H8B C8 H8C 109.5
C6 C9 H9A 109.5
C6 C9 H9B 109.5
C6 C9 H9C 109.5
H9A C9 H9B 109.5
H9A C9 H9C 109.5
H9B C9 H9C 109.5
C12 C11 Se2 120.8(11)
C16 C11 Se2 118.5(14)
C16 C11 C12 120.4(14)
C11 C12 C13 120.2(15)
C11 C12 C17 124.0(15)
C13 C12 C17 115.7(17)
C12 C13 H13 119.6
C14 C13 C12 121(2)
C14 C13 H13 119.6
C13 C14 C15 121(2)
C13 C14 C18 121(2)
C15 C14 C18 118(2)
C14 C15 H15 119.6
C14 C15 C16 120.7(17)
C16 C15 H15 119.6
C11 C16 C15 117.3(18)
C11 C16 C19 122.4(16)
C15 C16 C19 120.3(17)
C12 C17 H17A 109.5
C12 C17 H17B 109.5
C12 C17 H17C 109.5
H17A C17 H17B 109.5
H17A C17 H17C 109.5
H17B C17 H17C 109.5
C14 C18 H18A 109.5
C14 C18 H18B 109.5
C14 C18 H18C 109.5
H18A C18 H18B 109.5
H18A C18 H18C 109.5
H18B C18 H18C 109.5
C16 C19 H19A 109.5
C16 C19 H19B 109.5
C16 C19 H19C 109.5
H19A C19 H19B 109.5
H19A C19 H19C 109.5
H19B C19 H19C 109.5
C22 C21 P2 120.0(9)
C26 C21 P2 121.5(10)
C26 C21 C22 118.4(12)
C21 C22 H22 120.1
C23 C22 C21 119.8(13)
C23 C22 H22 120.1
C22 C23 H23 120.3
C22 C23 C24 119.5(14)
C24 C23 H23 120.3
C23 C24 H24 119.6
C25 C24 C23 120.7(14)
C25 C24 H24 119.6
C24 C25 H25 120.8
C26 C25 C24 118.4(14)
C26 C25 H25 120.8
C21 C26 H26 118.4
C25 C26 C21 123.1(14)
C25 C26 H26 118.4
C32 C31 P2 120.0(11)
C36 C31 P2 119.2(11)
C36 C31 C32 120.7(13)
C31 C32 H32 120.0
C33 C32 C31 120.0(16)
C33 C32 H32 120.0
C32 C33 H33 119.3
C32 C33 C34 121.4(18)
C34 C33 H33 119.3
C33 C34 H34 119.6
C33 C34 C35 120.8(16)
C35 C34 H34 119.6
C34 C35 H35 120.7
C36 C35 C34 118.7(19)
C36 C35 H35 120.7
C31 C36 H36 121.1
C35 C36 C31 117.9(17)
C35 C36 H36 121.1
C42 C41 P2 116.9(10)
C46 C41 P2 124.6(10)
C46 C41 C42 118.2(13)
C41 C42 H42 119.7
C43 C42 C41 120.6(14)
C43 C42 H42 119.7
C42 C43 H43 120.4
C44 C43 C42 119.3(14)
C44 C43 H43 120.4
C43 C44 H44 119.0
C45 C44 C43 122.0(15)
C45 C44 H44 119.0
C44 C45 H45 119.9
C44 C45 C46 120.1(16)
C46 C45 H45 119.9
C41 C46 C45 119.5(15)
C41 C46 H46 120.2
C45 C46 H46 120.2
C52 C51 P1 122.5(12)
C52 C51 C56 117.1(13)
C56 C51 P1 120.1(11)
C51 C52 H52 119.0
C51 C52 C53 122.0(16)
C53 C52 H52 119.0
C52 C53 H53 118.7
C54 C53 C52 122.7(19)
C54 C53 H53 118.7
C53 C54 H54 120.6
C53 C54 C55 118.8(16)
C55 C54 H54 120.6
C54 C55 H55 120.3
C56 C55 C54 119.3(14)
C56 C55 H55 120.3
C51 C56 H56 120.4
C55 C56 C51 119.2(14)
C55 C56 H56 120.4
C62 C61 P1 119.8(11)
C62 C61 C66 119.2(14)
C66 C61 P1 121.0(11)
C61 C62 H62 119.1
C61 C62 C63 121.8(14)
C63 C62 H62 119.1
C62 C63 H63 120.0
C64 C63 C62 120.0(15)
C64 C63 H63 120.0
C63 C64 H64 121.7
C63 C64 C65 116.5(15)
C65 C64 H64 121.7
C64 C65 H65 119.4
C66 C65 C64 121.2(15)
C66 C65 H65 119.4
C61 C66 C65 121.2(14)
C61 C66 H66 119.4
C65 C66 H66 119.4
C72 C71 P1 127.3(12)
C76 C71 P1 120.2(11)
C76 C71 C72 111.5(15)
C71 C72 H72 119.1
C73 C72 C71 121.9(15)
C73 C72 H72 119.1
C72 C73 H73 118.5
C74 C73 C72 123.0(18)
C74 C73 H73 118.5
C73 C74 H74 121.9
C75 C74 C73 116.2(19)
C75 C74 H74 121.9
C74 C75 H75 118.2
C74 C75 C76 123.6(19)
C76 C75 H75 118.2
C71 C76 C75 123.5(17)
C71 C76 H76 118.3
C75 C76 H76 118.3

loop_
_geom_bond_atom_site_label_1
_geom_bond_atom_site_label_2
_geom_bond_distance
Ru1 Se1 2.4155(17)
Ru1 Se2 2.4083(17)
Ru1 P1 2.229(3)
Ru1 P2 2.217(4)
Se1 C1 1.88(2)
Se2 C11 1.949(14)
P1 C51 1.804(14)
P1 C61 1.847(14)
P1 C71 1.820(14)
P2 C21 1.861(12)
P2 C31 1.864(14)
P2 C41 1.815(12)
C1 C2 1.39(2)
C1 C6 1.46(2)
C2 C3 1.42(2)
C2 C7 1.50(2)
C3 H3 0.9500
C3 C4 1.40(2)
C4 C5 1.36(2)
C4 C8 1.56(3)
C5 H5 0.9500
C5 C6 1.42(2)
C6 C9 1.50(2)
C7 H7A 0.9800
C7 H7B 0.9800
C7 H7C 0.9800
C8 H8A 0.9800
C8 H8B 0.9800
C8 H8C 0.9800
C9 H9A 0.9800
C9 H9B 0.9800
C9 H9C 0.9800
C11 C12 1.41(2)
C11 C16 1.36(2)
C12 C13 1.41(2)
C12 C17 1.50(2)
C13 H13 0.9500
C13 C14 1.32(3)
C14 C15 1.39(3)
C14 C18 1.52(3)
C15 H15 0.9500
C15 C16 1.46(2)
C16 C19 1.49(3)
C17 H17A 0.9800
C17 H17B 0.9800
C17 H17C 0.9800
C18 H18A 0.9800
C18 H18B 0.9800
C18 H18C 0.9800
C19 H19A 0.9800
C19 H19B 0.9800
C19 H19C 0.9800
C21 C22 1.397(19)
C21 C26 1.360(17)
C22 H22 0.9500
C22 C23 1.367(19)
C23 H23 0.9500
C23 C24 1.39(2)
C24 H24 0.9500
C24 C25 1.37(2)
C25 H25 0.9500
C25 C26 1.347(17)
C26 H26 0.9500
C31 C32 1.42(2)
C31 C36 1.42(2)
C32 H32 0.9500
C32 C33 1.33(2)
C33 H33 0.9500
C33 C34 1.38(3)
C34 H34 0.9500
C34 C35 1.43(3)
C35 H35 0.9500
C35 C36 1.40(2)
C36 H36 0.9500
C41 C42 1.415(17)
C41 C46 1.399(18)
C42 H42 0.9500
C42 C43 1.388(18)
C43 H43 0.9500
C43 C44 1.365(18)
C44 H44 0.9500
C44 C45 1.35(2)
C45 H45 0.9500
C45 C46 1.41(2)
C46 H46 0.9500
C51 C52 1.30(2)
C51 C56 1.474(19)
C52 H52 0.9500
C52 C53 1.44(2)
C53 H53 0.9500
C53 C54 1.24(2)
C54 H54 0.9500
C54 C55 1.47(2)
C55 H55 0.9500
C55 C56 1.362(18)
C56 H56 0.9500
C61 C62 1.336(19)
C61 C66 1.347(19)
C62 H62 0.9500
C62 C63 1.41(2)
C63 H63 0.9500
C63 C64 1.39(2)
C64 H64 0.9500
C64 C65 1.40(2)
C65 H65 0.9500
C65 C66 1.38(2)
C66 H66 0.9500
C71 C72 1.40(2)
C71 C76 1.36(2)
C72 H72 0.9500
C72 C73 1.40(2)
C73 H73 0.9500
C73 C74 1.32(2)
C74 H74 0.9500
C74 C75 1.29(2)
C75 H75 0.9500
C75 C76 1.40(2)
C76 H76 0.9500

loop_
_geom_torsion_atom_site_label_1
_geom_torsion_atom_site_label_2
_geom_torsion_atom_site_label_3
_geom_torsion_atom_site_label_4
_geom_torsion
Ru1 Se1 C1 C2 -81.0(13)
Ru1 Se1 C1 C6 106.5(12)
Ru1 P1 C51 C52 -94.2(14)
Ru1 P1 C51 C56 91.8(13)
Ru1 P1 C61 C62 23.2(14)
Ru1 P1 C61 C66 -156.5(13)
Ru1 P1 C71 C72 -155.6(13)
Ru1 P1 C71 C76 36.6(17)
Ru1 P2 C21 C22 75.0(13)
Ru1 P2 C21 C26 -100.9(11)
Ru1 P2 C31 C32 -152.5(10)
Ru1 P2 C31 C36 32.0(13)
Ru1 P2 C41 C42 45.4(11)
Ru1 P2 C41 C46 -140.4(11)
Se1 C1 C2 C3 -178.2(12)
Se1 C1 C2 C7 3(2)
Se1 C1 C6 C5 -179.3(13)
Se1 C1 C6 C9 -4(2)
Se2 C11 C12 C13 172.6(11)
Se2 C11 C12 C17 -5(2)
Se2 C11 C16 C15 -172.4(12)
Se2 C11 C16 C19 9(2)
P1 C51 C52 C53 -176.5(14)
P1 C51 C56 C55 179.2(12)
P1 C61 C62 C63 179.6(12)
P1 C61 C66 C65 -178.0(17)
P1 C71 C72 C73 -175.1(14)
P1 C71 C76 C75 174.8(14)
P2 C21 C22 C23 -175.0(14)
P2 C21 C26 C25 173.8(12)
P2 C31 C32 C33 -174.0(11)
P2 C31 C36 C35 168.3(14)
P2 C41 C42 C43 170.1(10)
P2 C41 C46 C45 -171.9(13)
C1 C2 C3 C4 3(3)
C2 C1 C6 C5 8(2)
C2 C1 C6 C9 -176.6(15)
C2 C3 C4 C5 -3(3)
C2 C3 C4 C8 -176.1(16)
C3 C4 C5 C6 6(3)
C4 C5 C6 C1 -8(3)
C4 C5 C6 C9 176.0(18)
C6 C1 C2 C3 -6(2)
C6 C1 C2 C7 175.7(13)
C7 C2 C3 C4 -177.7(16)
C8 C4 C5 C6 178.6(18)
C11 C12 C13 C14 -2(2)
C12 C11 C16 C15 1(2)
C12 C11 C16 C19 -177.9(14)
C12 C13 C14 C15 5(3)
C12 C13 C14 C18 -172.2(16)
C13 C14 C15 C16 -4(3)
C14 C15 C16 C11 1(3)
C14 C15 C16 C19 -179.7(18)
C16 C11 C12 C13 -1(2)
C16 C11 C12 C17 -178.5(14)
C17 C12 C13 C14 175.7(16)
C18 C14 C15 C16 172.7(17)
C21 P2 C31 C32 79.3(11)
C21 P2 C31 C36 -96.2(13)
C21 P2 C41 C42 -178.4(10)
C21 P2 C41 C46 -4.2(13)
C21 C22 C23 C24 1(3)
C22 C21 C26 C25 -2(2)
C22 C23 C24 C25 -3(3)
C23 C24 C25 C26 2(3)
C24 C25 C26 C21 1(2)
C26 C21 C22 C23 1(2)
C31 P2 C21 C22 -164.9(12)
C31 P2 C21 C26 19.3(13)
C31 P2 C41 C42 -74.7(11)
C31 P2 C41 C46 99.4(13)
C31 C32 C33 C34 2(3)
C32 C31 C36 C35 -7(2)
C32 C33 C34 C35 1(3)
C33 C34 C35 C36 -7(4)
C34 C35 C36 C31 10(3)
C36 C31 C32 C33 1(2)
C41 P2 C21 C22 -60.1(13)
C41 P2 C21 C26 124.0(11)
C41 P2 C31 C32 -25.8(12)
C41 P2 C31 C36 158.7(12)
C41 C42 C43 C44 5(2)
C42 C41 C46 C45 2(2)
C42 C43 C44 C45 -3(2)
C43 C44 C45 C46 1(3)
C44 C45 C46 C41 -1(3)
C46 C41 C42 C43 -4.4(19)
C51 P1 C61 C62 -107.2(13)
C51 P1 C61 C66 73.1(15)
C51 P1 C71 C72 -17.1(17)
C51 P1 C71 C76 175.1(15)
C51 C52 C53 C54 -6(3)
C52 C51 C56 C55 5(2)
C52 C53 C54 C55 11(3)
C53 C54 C55 C56 -8(3)
C54 C55 C56 C51 0(2)
C56 C51 C52 C53 -2(3)
C61 P1 C51 C52 26.2(15)
C61 P1 C51 C56 -147.9(12)
C61 P1 C71 C72 88.0(16)
C61 P1 C71 C76 -79.8(15)
C61 C62 C63 C64 0(3)
C62 C61 C66 C65 2(3)
C62 C63 C64 C65 -1(3)
C63 C64 C65 C66 2(3)
C64 C65 C66 C61 -3(4)
C66 C61 C62 C63 -1(3)
C71 P1 C51 C52 130.1(14)
C71 P1 C51 C56 -44.0(14)
C71 P1 C61 C62 146.8(13)
C71 P1 C61 C66 -32.9(15)
C71 C72 C73 C74 4(3)
C72 C71 C76 C75 5(3)
C72 C73 C74 C75 0(3)
C73 C74 C75 C76 -1(3)
C74 C75 C76 C71 -2(3)
C76 C71 C72 C73 -6(3)

loop_
_twin_individual_id
_twin_individual_mass_fraction_refined
1 0.640(19)
2 0.360(19)
